data_7028634
loop_
_publ_author_name
'Rong, Yi'
'Palmer, Joshua H.'
'Parkin, Gerard'

_publ_section_title
;
 Benzannulated tris(2-mercapto-1-imidazolyl)hydroborato ligands:
 tetradentate \k4-S3H binding and access to monomeric monovalent thallium
 in an [S3] coordination environment.
;
_journal_issue 3
_journal_name_full 'Dalton transactions (Cambridge, England : 2003)'
_journal_page_first 1397
_journal_page_last 1407
_journal_paper_doi 10.1039/c3dt52418c
_journal_volume 43
_journal_year 2014
_chemical_formula_sum 'C36 H43 B N6 S3 Tl'
_chemical_formula_weight 871.12
_chemical_name_systematic
; 
 ? 
;
_space_group_IT_number 148
_symmetry_cell_setting trigonal
_symmetry_space_group_name_Hall '-R 3'
_symmetry_space_group_name_H-M 'R -3 :H'
_atom_sites_solution_hydrogens geom
_atom_sites_solution_primary direct
_atom_sites_solution_secondary difmap
_audit_creation_method SHELXL-97
_cell_angle_alpha 90.00
_cell_angle_beta 90.00
_cell_angle_gamma 120.00
_cell_formula_units_Z 6
_cell_length_a 17.793(4)
_cell_length_b 17.793(4)
_cell_length_c 20.084(5)
_cell_measurement_reflns_used 3847
_cell_measurement_temperature 150(2)
_cell_measurement_theta_max 20.46
_cell_measurement_theta_min 2.29
_cell_volume 5507(2)
_computing_cell_refinement 'Bruker SAINT'
_computing_data_collection 'Bruker APEX2'
_computing_data_reduction 'Bruker SAINT'
_computing_molecular_graphics 'Bruker SHELXTL'
_computing_publication_material 'Bruker SHELXTL'
_computing_structure_refinement 'SHELXL-97 (Sheldrick, 2008)'
_computing_structure_solution 'SHELXS-97 (Sheldrick, 2008)'
_diffrn_ambient_temperature 150(2)
_diffrn_measured_fraction_theta_full 0.987
_diffrn_measured_fraction_theta_max 0.987
_diffrn_measurement_device_type 'Bruker APEX-II CCD'
_diffrn_measurement_method '\f and \w scans'
_diffrn_radiation_monochromator graphite
_diffrn_radiation_source 'fine-focus sealed tube'
_diffrn_radiation_type MoK\a
_diffrn_radiation_wavelength 0.71073
_diffrn_reflns_av_R_equivalents 0.1773
_diffrn_reflns_av_sigmaI/netI 0.1045
_diffrn_reflns_limit_h_max 21
_diffrn_reflns_limit_h_min -21
_diffrn_reflns_limit_k_max 21
_diffrn_reflns_limit_k_min -21
_diffrn_reflns_limit_l_max 23
_diffrn_reflns_limit_l_min -23
_diffrn_reflns_number 17413
_diffrn_reflns_theta_full 25.02
_diffrn_reflns_theta_max 25.02
_diffrn_reflns_theta_min 1.67
_exptl_absorpt_coefficient_mu 4.605
_exptl_absorpt_correction_T_max 0.8024
_exptl_absorpt_correction_T_min 0.7096
_exptl_absorpt_correction_type empirical
_exptl_absorpt_process_details sadabs
_exptl_crystal_colour COLORLESS
_exptl_crystal_density_diffrn 1.576
_exptl_crystal_density_method 'not measured'
_exptl_crystal_description PLATE
_exptl_crystal_F_000 2610
_exptl_crystal_size_max 0.08
_exptl_crystal_size_mid 0.08
_exptl_crystal_size_min 0.05
_refine_diff_density_max 0.784
_refine_diff_density_min -0.784
_refine_diff_density_rms 0.117
_refine_ls_extinction_method none
_refine_ls_goodness_of_fit_ref 0.974
_refine_ls_hydrogen_treatment mixed
_refine_ls_matrix_type full
_refine_ls_number_parameters 146
_refine_ls_number_reflns 2132
_refine_ls_number_restraints 0
_refine_ls_restrained_S_all 0.974
_refine_ls_R_factor_all 0.0833
_refine_ls_R_factor_gt 0.0444
_refine_ls_shift/su_max 0.001
_refine_ls_shift/su_mean 0.000
_refine_ls_structure_factor_coef Fsqd
_refine_ls_weighting_details 'calc w=1/[\s^2^(Fo^2^)+(0.0010P)^2^+0.0000P] where P=(Fo^2^+2Fc^2^)/3'
_refine_ls_weighting_scheme calc
_refine_ls_wR_factor_gt 0.0720
_refine_ls_wR_factor_ref 0.0790
_reflns_number_gt 1364
_reflns_number_total 2132
_reflns_threshold_expression >2sigma(I)
_cod_data_source_file c3dt52418c.txt
_cod_data_source_block tlbus10_new
_cod_depositor_comments
;
The following automatic conversions were performed:

'_symmetry_cell_setting' value 'Trigonal' changed to 'trigonal'
according to
/usr/data/users/saulius/automatic-downloads/current/RSC/lib/dictionaries/cif_core.dic
dictionary named 'cif_core.dic' version 2.4.2 from
2011-04-26.

'_exptl_absorpt_correction_type' value 'EMPIRICAL'
changed to 'empirical' according to
/usr/data/users/saulius/automatic-downloads/current/RSC/lib/dictionaries/cif_core.dic
dictionary named 'cif_core.dic' version 2.4.2 from 2011-04-26.

Automatic conversion script
Id: cif_fix_values 2281 2013-09-26 08:29:07Z andrius 

2018-09-11
Z value and formula fixed to values more according to usual
chemical conventions.                 miguel
;
_cod_original_formula_sum 'C72 H86 B2 N12 S6 Tl2'
_cod_original_formula_weight 1742.25
_cod_original_formula_units_Z 3
_cod_original_cell_volume 5506(2)
_cod_original_sg_symbol_H-M R-3
_cod_database_code 7028634

loop_
_symmetry_equiv_pos_as_xyz
'x, y, z'
'-y, x-y, z'
'-x+y, -x, z'
'x+2/3, y+1/3, z+1/3'
'-y+2/3, x-y+1/3, z+1/3'
'-x+y+2/3, -x+1/3, z+1/3'
'x+1/3, y+2/3, z+2/3'
'-y+1/3, x-y+2/3, z+2/3'
'-x+y+1/3, -x+2/3, z+2/3'
'-x, -y, -z'
'y, -x+y, -z'
'x-y, x, -z'
'-x+2/3, -y+1/3, -z+1/3'
'y+2/3, -x+y+1/3, -z+1/3'
'x-y+2/3, x+1/3, -z+1/3'
'-x+1/3, -y+2/3, -z+2/3'
'y+1/3, -x+y+2/3, -z+2/3'
'x-y+1/3, x+2/3, -z+2/3'

loop_
_atom_site_label
_atom_site_type_symbol
_atom_site_fract_x
_atom_site_fract_y
_atom_site_fract_z
_atom_site_U_iso_or_equiv
_atom_site_adp_type
_atom_site_occupancy
_atom_site_symmetry_multiplicity
_atom_site_calc_flag
_atom_site_refinement_flags
Tl Tl 0.3333 0.6667 0.99806(2) 0.0547(2) Uani 1 3 d S
S S 0.19067(10) 0.63994(10) 0.91327(8) 0.0376(4) Uani 1 1 d .
N1 N 0.2497(3) 0.5827(3) 0.8128(2) 0.0236(11) Uani 1 1 d .
N2 N 0.1233(3) 0.4798(3) 0.8529(2) 0.0253(11) Uani 1 1 d .
B B 0.3333 0.6667 0.7920(6) 0.029(3) Uani 1 3 d S
H1 H 0.3333 0.6667 0.736(5) 0.035 Uiso 1 3 d S
C1 C 0.1870(4) 0.5650(4) 0.8589(3) 0.0281(14) Uani 1 1 d .
C2 C 0.2254(3) 0.5076(4) 0.7768(3) 0.0241(13) Uani 1 1 d .
C3 C 0.2682(4) 0.4937(4) 0.7257(3) 0.0281(14) Uani 1 1 d .
H3A H 0.3232 0.5388 0.7110 0.034 Uiso 1 1 calc R
C4 C 0.2300(4) 0.4130(4) 0.6960(3) 0.0342(15) Uani 1 1 d .
H4A H 0.2576 0.4023 0.6597 0.041 Uiso 1 1 calc R
C5 C 0.1505(4) 0.3474(4) 0.7198(3) 0.0363(16) Uani 1 1 d .
H5A H 0.1244 0.2921 0.6990 0.044 Uiso 1 1 calc R
C6 C 0.1082(4) 0.3599(4) 0.7725(3) 0.0334(15) Uani 1 1 d .
H6A H 0.0548 0.3139 0.7888 0.040 Uiso 1 1 calc R
C7 C 0.1463(4) 0.4417(4) 0.8009(3) 0.0234(13) Uani 1 1 d .
C8 C 0.0392(4) 0.4397(4) 0.8918(3) 0.0306(14) Uani 1 1 d .
C9 C 0.0598(4) 0.4441(4) 0.9673(3) 0.0374(16) Uani 1 1 d .
H9A H 0.0954 0.5049 0.9809 0.056 Uiso 1 1 calc R
H9B H 0.0915 0.4132 0.9760 0.056 Uiso 1 1 calc R
H9C H 0.0055 0.4170 0.9927 0.056 Uiso 1 1 calc R
C10 C -0.0193(4) 0.3439(4) 0.8749(3) 0.0414(17) Uani 1 1 d .
H10A H -0.0353 0.3381 0.8277 0.062 Uiso 1 1 calc R
H10B H -0.0719 0.3197 0.9023 0.062 Uiso 1 1 calc R
H10C H 0.0117 0.3124 0.8838 0.062 Uiso 1 1 calc R
C11 C -0.0085(4) 0.4870(4) 0.8754(3) 0.0401(16) Uani 1 1 d .
H11A H 0.0275 0.5484 0.8873 0.060 Uiso 1 1 calc R
H11B H -0.0629 0.4616 0.9005 0.060 Uiso 1 1 calc R
H11C H -0.0212 0.4820 0.8276 0.060 Uiso 1 1 calc R
C20 C 0.2537(4) 0.5918(5) 1.1666(3) 0.0432(18) Uani 1 1 d .
H20A H 0.1987 0.5402 1.1663 0.052 Uiso 1 1 calc R

loop_
_atom_site_aniso_label
_atom_site_aniso_U_11
_atom_site_aniso_U_22
_atom_site_aniso_U_33
_atom_site_aniso_U_23
_atom_site_aniso_U_13
_atom_site_aniso_U_12
Tl 0.0672(3) 0.0672(3) 0.0298(3) 0.000 0.000 0.03358(14)
S 0.0422(11) 0.0323(10) 0.0364(9) -0.0066(8) 0.0083(8) 0.0173(9)
N1 0.023(3) 0.020(3) 0.025(2) -0.001(2) 0.003(2) 0.009(2)
N2 0.023(3) 0.024(3) 0.028(3) -0.002(2) 0.003(2) 0.011(2)
B 0.028(5) 0.028(5) 0.032(7) 0.000 0.000 0.014(2)
C1 0.029(4) 0.025(4) 0.032(3) 0.003(3) -0.004(3) 0.014(3)
C2 0.020(3) 0.030(4) 0.028(3) -0.003(3) -0.005(3) 0.017(3)
C3 0.037(4) 0.030(4) 0.026(3) 0.005(3) -0.001(3) 0.023(3)
C4 0.051(4) 0.042(4) 0.025(3) 0.006(3) 0.007(3) 0.036(4)
C5 0.045(4) 0.026(4) 0.038(4) -0.003(3) -0.001(3) 0.019(3)
C6 0.031(4) 0.032(4) 0.037(4) 0.001(3) 0.005(3) 0.015(3)
C7 0.027(4) 0.026(4) 0.022(3) 0.001(3) 0.000(3) 0.018(3)
C8 0.030(4) 0.032(4) 0.033(3) 0.005(3) 0.006(3) 0.018(3)
C9 0.040(4) 0.039(4) 0.037(4) 0.010(3) 0.014(3) 0.023(3)
C10 0.033(4) 0.040(4) 0.048(4) 0.006(3) 0.015(3) 0.016(3)
C11 0.033(4) 0.053(4) 0.041(4) 0.006(3) 0.005(3) 0.027(4)
C20 0.031(5) 0.044(6) 0.049(4) 0.002(3) -0.002(3) 0.014(3)

loop_
_atom_type_symbol
_atom_type_description
_atom_type_scat_dispersion_real
_atom_type_scat_dispersion_imag
_atom_type_scat_source
C C 0.0033 0.0016 'International Tables Vol C Tables 4.2.6.8 and 6.1.1.4'
H H 0.0000 0.0000 'International Tables Vol C Tables 4.2.6.8 and 6.1.1.4'
B B 0.0013 0.0007 'International Tables Vol C Tables 4.2.6.8 and 6.1.1.4'
N N 0.0061 0.0033 'International Tables Vol C Tables 4.2.6.8 and 6.1.1.4'
S S 0.1246 0.1234 'International Tables Vol C Tables 4.2.6.8 and 6.1.1.4'
Tl Tl -2.8358 9.6688 'International Tables Vol C Tables 4.2.6.8 and 6.1.1.4'

loop_
_geom_angle_atom_site_label_1
_geom_angle_atom_site_label_2
_geom_angle_atom_site_label_3
_geom_angle
_geom_angle_site_symmetry_1
_geom_angle_site_symmetry_3
S Tl S 88.84(5) 3_565 2_665
S Tl S 88.84(5) 3_565 .
S Tl S 88.84(5) 2_665 .
C1 S Tl 101.15(19) . .
C1 N1 C2 107.9(4) . .
C1 N1 B 133.5(5) . .
C2 N1 B 118.5(5) . .
C1 N2 C7 108.5(5) . .
C1 N2 C8 123.5(4) . .
C7 N2 C8 127.7(4) . .
H1 B N1 105.7(5) . 3_565
H1 B N1 105.6(5) . .
N1 B N1 113.0(4) 3_565 .
H1 B N1 105.7(5) . 2_665
N1 B N1 113.0(4) 3_565 2_665
N1 B N1 113.0(4) . 2_665
N1 C1 N2 109.0(5) . .
N1 C1 S 123.4(4) . .
N2 C1 S 127.6(4) . .
C3 C2 N1 129.1(5) . .
C3 C2 C7 121.8(5) . .
N1 C2 C7 109.2(5) . .
C2 C3 C4 118.8(5) . .
C3 C4 C5 119.3(5) . .
C6 C5 C4 122.4(6) . .
C5 C6 C7 117.8(6) . .
C6 C7 C2 120.0(5) . .
C6 C7 N2 134.6(5) . .
C2 C7 N2 105.4(5) . .
C11 C8 N2 109.0(4) . .
C11 C8 C10 108.4(5) . .
N2 C8 C10 111.9(5) . .
C11 C8 C9 111.8(5) . .
N2 C8 C9 109.2(4) . .
C10 C8 C9 106.6(5) . .
C20 C20 C20 119.999(18) 15_557 14_457

loop_
_geom_bond_atom_site_label_1
_geom_bond_atom_site_label_2
_geom_bond_distance
_geom_bond_site_symmetry_2
Tl S 2.8918(18) 3_565
Tl S 2.8918(17) 2_665
Tl S 2.8919(18) .
S C1 1.700(6) .
N1 C1 1.361(6) .
N1 C2 1.385(7) .
N1 B 1.548(5) .
N2 C1 1.371(7) .
N2 C7 1.413(6) .
N2 C8 1.513(6) .
B H1 1.13(9) .
B N1 1.548(5) 3_565
B N1 1.548(5) 2_665
C2 C3 1.373(7) .
C2 C7 1.393(7) .
C3 C4 1.378(8) .
C4 C5 1.394(8) .
C5 C6 1.379(8) .
C6 C7 1.384(7) .
C8 C11 1.501(7) .
C8 C10 1.527(7) .
C8 C9 1.552(8) .
C20 C20 1.376(6) 15_557
C20 C20 1.376(6) 14_457
